data_7015011
loop_
_publ_author_name
'Albrecht, Carolin'
'Bode, Maren'
'P\'erez, Janaina Marinas'
'Daniels, J\"org'
'Schnakenburg, Gregor'
'Streubel, Rainer'

_publ_section_title
;
 First examples of oxaphosphirane pentacarbonylchromium(0) and
 -molybdenum(0) complexes: synthesis, structures and reactions
;
_journal_issue 11
_journal_name_full 'Dalton Transactions'
_journal_page_first 2654
_journal_paper_doi 10.1039/c0dt01509a
_journal_volume 40
_journal_year 2011
_chemical_formula_moiety 'C22 H21 Mo O6 P'
_chemical_formula_sum 'C22 H21 Mo O6 P'
_chemical_formula_weight 508.30
_chemical_name_systematic
;
?
;
_space_group_IT_number 2
_symmetry_cell_setting triclinic
_symmetry_space_group_name_Hall '-P 1'
_symmetry_space_group_name_H-M 'P -1'
_atom_sites_solution_hydrogens geom
_atom_sites_solution_primary direct
_atom_sites_solution_secondary difmap
_cell_angle_alpha 101.544(2)
_cell_angle_beta 109.683(2)
_cell_angle_gamma 102.938(2)
_cell_formula_units_Z 2
_cell_length_a 9.4496(3)
_cell_length_b 10.3509(3)
_cell_length_c 13.0818(4)
_cell_measurement_reflns_used 9897
_cell_measurement_temperature 100(2)
_cell_measurement_theta_max 32.46
_cell_measurement_theta_min 2.41
_cell_volume 1120.03(7)
_computing_cell_refinement 'Bruker SAINT'
_computing_data_collection 'Bruker APEX2'
_computing_data_reduction 'Bruker SAINT'
_computing_molecular_graphics 'Bruker SHELXTL'
_computing_publication_material 'Bruker SHELXTL'
_computing_structure_refinement 'SHELXL-97 (Sheldrick, 2008)'
_computing_structure_solution 'SHELXS-97 (Sheldrick, 2008)'
_diffrn_ambient_temperature 100(2)
_diffrn_measured_fraction_theta_full 0.994
_diffrn_measured_fraction_theta_max 0.994
_diffrn_measurement_device_type 'Bruker X8-KappaApexII'
_diffrn_measurement_method '\f and \w scans'
_diffrn_radiation_monochromator graphite
_diffrn_radiation_source 'fine-focus sealed tube'
_diffrn_radiation_type MoK\a
_diffrn_radiation_wavelength 0.71073
_diffrn_reflns_av_R_equivalents 0.0332
_diffrn_reflns_av_sigmaI/netI 0.0347
_diffrn_reflns_limit_h_max 12
_diffrn_reflns_limit_h_min -12
_diffrn_reflns_limit_k_max 13
_diffrn_reflns_limit_k_min -13
_diffrn_reflns_limit_l_max 16
_diffrn_reflns_limit_l_min -17
_diffrn_reflns_number 16877
_diffrn_reflns_theta_full 28.00
_diffrn_reflns_theta_max 28.00
_diffrn_reflns_theta_min 2.12
_diffrn_standards_number 0
_exptl_absorpt_coefficient_mu 0.691
_exptl_absorpt_correction_T_max 0.9467
_exptl_absorpt_correction_T_min 0.7693
_exptl_absorpt_correction_type multi-scan
_exptl_crystal_colour colourless
_exptl_crystal_density_diffrn 1.507
_exptl_crystal_density_method 'not measured'
_exptl_crystal_description plate
_exptl_crystal_F_000 516
_exptl_crystal_size_max 0.40
_exptl_crystal_size_mid 0.32
_exptl_crystal_size_min 0.08
_refine_diff_density_max 0.589
_refine_diff_density_min -0.508
_refine_diff_density_rms 0.067
_refine_ls_extinction_method none
_refine_ls_goodness_of_fit_ref 1.036
_refine_ls_hydrogen_treatment constr
_refine_ls_matrix_type full
_refine_ls_number_parameters 276
_refine_ls_number_reflns 5394
_refine_ls_number_restraints 0
_refine_ls_restrained_S_all 1.036
_refine_ls_R_factor_all 0.0309
_refine_ls_R_factor_gt 0.0252
_refine_ls_shift/su_max 0.002
_refine_ls_shift/su_mean 0.000
_refine_ls_structure_factor_coef Fsqd
_refine_ls_weighting_details 'calc w=1/[\s^2^(Fo^2^)+(0.0232P)^2^+0.5944P] where P=(Fo^2^+2Fc^2^)/3'
_refine_ls_weighting_scheme calc
_refine_ls_wR_factor_gt 0.0592
_refine_ls_wR_factor_ref 0.0618
_reflns_number_gt 4831
_reflns_number_total 5394
_reflns_threshold_expression >2sigma(I)
_cod_data_source_file C0DT01509A.TXT
_cod_data_source_block Greg1088f
_cod_depositor_comments
;
The following automatic conversions were performed:
'_symmetry_cell_setting' value 'Triclinic' changed to 'triclinic'
according to '/home/saulius/struct/CIF-dictionaries/cif_core.dic'
dictionary named 'cif_core.dic' version 2.4.1 from
2010-06-29.

'_exptl_absorpt_correction_type' value 'Multi-Scan' changed
to 'multi-scan' according to
'/home/saulius/struct/CIF-dictionaries/cif_core.dic' dictionary named
'cif_core.dic' version 2.4.1 from 2010-06-29.

Automatic conversion script
Id: cif_fix_enum 1555 2011-01-17 13:19:09Z saulius 
;
_cod_original_cell_volume 1120.03(6)
_cod_database_code 7015011

loop_
_symmetry_equiv_pos_as_xyz
'x, y, z'
'-x, -y, -z'

loop_
_atom_site_label
_atom_site_type_symbol
_atom_site_fract_x
_atom_site_fract_y
_atom_site_fract_z
_atom_site_U_iso_or_equiv
_atom_site_adp_type
_atom_site_occupancy
_atom_site_symmetry_multiplicity
_atom_site_calc_flag
_atom_site_refinement_flags
_atom_site_disorder_assembly
_atom_site_disorder_group
C1 C 0.24996(19) 0.89489(18) 0.87808(15) 0.0191(3) Uani 1 1 d . . .
H1A H 0.3033 0.9769 0.8600 0.023 Uiso 1 1 calc R . .
C2 C 0.35569(19) 0.82010(17) 0.93352(15) 0.0200(4) Uani 1 1 d . . .
C3 C 0.4764(2) 0.8054(2) 0.89909(17) 0.0273(4) Uani 1 1 d . . .
H3A H 0.4899 0.8427 0.8410 0.033 Uiso 1 1 calc R . .
C4 C 0.5775(2) 0.7364(2) 0.94922(19) 0.0325(5) Uani 1 1 d . . .
H4A H 0.6601 0.7267 0.9254 0.039 Uiso 1 1 calc R . .
C5 C 0.5588(2) 0.6818(2) 1.03337(18) 0.0302(5) Uani 1 1 d . . .
H5A H 0.6274 0.6335 1.0667 0.036 Uiso 1 1 calc R . .
C6 C 0.4400(2) 0.6974(2) 1.06942(17) 0.0284(4) Uani 1 1 d . . .
H6A H 0.4282 0.6609 1.1282 0.034 Uiso 1 1 calc R . .
C7 C 0.3378(2) 0.76660(19) 1.01957(15) 0.0229(4) Uani 1 1 d . . .
H7A H 0.2562 0.7772 1.0442 0.027 Uiso 1 1 calc R . .
C8 C -0.0250(2) 0.92609(17) 0.70278(14) 0.0172(3) Uani 1 1 d . . .
C9 C -0.1838(2) 0.92572(17) 0.70626(15) 0.0182(3) Uani 1 1 d . . .
C10 C -0.2973(2) 0.86267(17) 0.60022(15) 0.0196(4) Uani 1 1 d . . .
C11 C -0.2249(2) 0.81534(17) 0.52238(14) 0.0194(4) Uani 1 1 d . . .
C12 C -0.0667(2) 0.85083(17) 0.57984(14) 0.0184(3) Uani 1 1 d . . .
C13 C 0.0918(2) 1.07339(18) 0.74517(16) 0.0247(4) Uani 1 1 d . . .
H13A H 0.1245 1.1110 0.8275 0.037 Uiso 1 1 calc R . .
H13B H 0.0405 1.1328 0.7065 0.037 Uiso 1 1 calc R . .
H13C H 0.1850 1.0707 0.7287 0.037 Uiso 1 1 calc R . .
C14 C -0.1991(2) 0.9905(2) 0.81312(16) 0.0257(4) Uani 1 1 d . . .
H14A H -0.1215 1.0837 0.8505 0.039 Uiso 1 1 calc R . .
H14B H -0.1797 0.9331 0.8643 0.039 Uiso 1 1 calc R . .
H14C H -0.3062 0.9973 0.7947 0.039 Uiso 1 1 calc R . .
C15 C -0.4719(2) 0.8421(2) 0.56207(18) 0.0302(4) Uani 1 1 d . . .
H15A H -0.4934 0.8859 0.6265 0.045 Uiso 1 1 calc R . .
H15B H -0.5304 0.7425 0.5337 0.045 Uiso 1 1 calc R . .
H15C H -0.5057 0.8845 0.5012 0.045 Uiso 1 1 calc R . .
C16 C -0.3215(2) 0.7417(2) 0.39811(16) 0.0283(4) Uani 1 1 d . . .
H16A H -0.3730 0.8030 0.3625 0.043 Uiso 1 1 calc R . .
H16B H -0.4024 0.6573 0.3891 0.043 Uiso 1 1 calc R . .
H16C H -0.2523 0.7167 0.3616 0.043 Uiso 1 1 calc R . .
C17 C 0.0567(2) 0.8274(2) 0.53700(16) 0.0257(4) Uani 1 1 d . . .
H17A H 0.1281 0.7909 0.5884 0.038 Uiso 1 1 calc R . .
H17B H 0.1176 0.9156 0.5339 0.038 Uiso 1 1 calc R . .
H17C H 0.0052 0.7604 0.4606 0.038 Uiso 1 1 calc R . .
C18 C -0.2126(2) 0.36337(19) 0.72584(16) 0.0238(4) Uani 1 1 d . . .
C19 C -0.3208(2) 0.59815(18) 0.70526(16) 0.0236(4) Uani 1 1 d . . .
C20 C -0.1482(2) 0.51794(18) 0.57471(16) 0.0223(4) Uani 1 1 d . . .
C21 C 0.0998(2) 0.51100(18) 0.77708(15) 0.0217(4) Uani 1 1 d . . .
C22 C -0.0745(2) 0.60900(18) 0.91308(16) 0.0214(4) Uani 1 1 d . . .
O1 O 0.12992(14) 0.91383(12) 0.92195(10) 0.0198(3) Uani 1 1 d . . .
O2 O -0.26864(17) 0.25066(14) 0.71917(13) 0.0348(4) Uani 1 1 d . . .
O3 O -0.44432(16) 0.60868(15) 0.68253(14) 0.0354(4) Uani 1 1 d . . .
O4 O -0.17662(16) 0.48743(14) 0.47980(11) 0.0288(3) Uani 1 1 d . . .
O5 O 0.20488(16) 0.47132(15) 0.78915(12) 0.0320(3) Uani 1 1 d . . .
O6 O -0.06192(17) 0.63342(15) 1.00525(12) 0.0297(3) Uani 1 1 d . . .
P P 0.04263(5) 0.81102(4) 0.78738(4) 0.01549(9) Uani 1 1 d . . .
Mo Mo -0.106084(16) 0.563705(14) 0.745360(12) 0.01639(5) Uani 1 1 d . . .

loop_
_atom_site_aniso_label
_atom_site_aniso_U_11
_atom_site_aniso_U_22
_atom_site_aniso_U_33
_atom_site_aniso_U_23
_atom_site_aniso_U_13
_atom_site_aniso_U_12
C1 0.0188(8) 0.0179(8) 0.0170(8) 0.0048(7) 0.0045(7) 0.0036(6)
C2 0.0166(8) 0.0161(8) 0.0182(9) 0.0007(7) 0.0005(7) 0.0024(6)
C3 0.0212(9) 0.0275(10) 0.0285(10) 0.0059(8) 0.0075(8) 0.0049(7)
C4 0.0213(9) 0.0303(11) 0.0400(12) 0.0040(9) 0.0083(8) 0.0093(8)
C5 0.0220(9) 0.0213(9) 0.0329(11) 0.0026(8) -0.0038(8) 0.0077(7)
C6 0.0308(10) 0.0227(9) 0.0209(10) 0.0050(7) -0.0002(8) 0.0065(8)
C7 0.0213(8) 0.0226(9) 0.0188(9) 0.0040(7) 0.0022(7) 0.0067(7)
C8 0.0214(8) 0.0133(8) 0.0137(8) 0.0058(6) 0.0037(6) 0.0032(6)
C9 0.0249(9) 0.0129(8) 0.0186(8) 0.0074(6) 0.0087(7) 0.0071(6)
C10 0.0228(8) 0.0161(8) 0.0198(9) 0.0099(7) 0.0063(7) 0.0057(6)
C11 0.0264(9) 0.0131(8) 0.0148(8) 0.0065(6) 0.0042(7) 0.0029(6)
C12 0.0265(9) 0.0145(8) 0.0151(8) 0.0072(6) 0.0083(7) 0.0060(6)
C13 0.0273(9) 0.0163(8) 0.0229(9) 0.0080(7) 0.0037(8) 0.0007(7)
C14 0.0349(10) 0.0247(9) 0.0212(9) 0.0080(7) 0.0123(8) 0.0136(8)
C15 0.0238(9) 0.0350(11) 0.0308(11) 0.0166(9) 0.0058(8) 0.0093(8)
C16 0.0336(10) 0.0248(10) 0.0156(9) 0.0042(7) 0.0035(8) 0.0004(8)
C17 0.0313(10) 0.0280(10) 0.0233(10) 0.0119(8) 0.0146(8) 0.0101(8)
C18 0.0245(9) 0.0217(9) 0.0200(9) 0.0087(7) 0.0016(7) 0.0067(7)
C19 0.0231(9) 0.0167(8) 0.0266(10) 0.0094(7) 0.0054(7) 0.0023(7)
C20 0.0208(8) 0.0158(8) 0.0254(10) 0.0074(7) 0.0042(7) 0.0035(6)
C21 0.0261(9) 0.0179(8) 0.0160(9) 0.0034(7) 0.0041(7) 0.0059(7)
C22 0.0215(8) 0.0174(8) 0.0257(10) 0.0094(7) 0.0072(7) 0.0078(7)
O1 0.0219(6) 0.0203(6) 0.0141(6) 0.0031(5) 0.0041(5) 0.0076(5)
O2 0.0372(8) 0.0200(7) 0.0352(8) 0.0137(6) 0.0017(6) 0.0015(6)
O3 0.0216(7) 0.0298(8) 0.0553(10) 0.0227(7) 0.0105(7) 0.0081(6)
O4 0.0346(7) 0.0285(7) 0.0184(7) 0.0051(6) 0.0068(6) 0.0088(6)
O5 0.0310(7) 0.0320(8) 0.0283(8) 0.0034(6) 0.0048(6) 0.0176(6)
O6 0.0375(8) 0.0338(8) 0.0223(7) 0.0112(6) 0.0136(6) 0.0145(6)
P 0.0171(2) 0.0142(2) 0.0128(2) 0.00473(16) 0.00357(16) 0.00353(15)
Mo 0.01816(8) 0.01310(8) 0.01503(8) 0.00607(5) 0.00292(6) 0.00374(5)

loop_
_atom_type_symbol
_atom_type_description
_atom_type_scat_dispersion_real
_atom_type_scat_dispersion_imag
_atom_type_scat_source
C C 0.0033 0.0016 'International Tables Vol C Tables 4.2.6.8 and 6.1.1.4'
H H 0.0000 0.0000 'International Tables Vol C Tables 4.2.6.8 and 6.1.1.4'
O O 0.0106 0.0060 'International Tables Vol C Tables 4.2.6.8 and 6.1.1.4'
P P 0.1023 0.0942 'International Tables Vol C Tables 4.2.6.8 and 6.1.1.4'
Mo Mo -1.6832 0.6857 'International Tables Vol C Tables 4.2.6.8 and 6.1.1.4'

loop_
_geom_angle_atom_site_label_1
_geom_angle_atom_site_label_2
_geom_angle_atom_site_label_3
_geom_angle
_geom_angle_site_symmetry_1
_geom_angle_site_symmetry_3
_geom_angle_publ_flag
O1 C1 C2 116.31(15) . . ?
O1 C1 P 60.36(8) . . ?
C2 C1 P 123.27(12) . . ?
O1 C1 H1A 115.2 . . ?
C2 C1 H1A 115.2 . . ?
P C1 H1A 115.2 . . ?
C3 C2 C7 119.58(17) . . ?
C3 C2 C1 118.65(17) . . ?
C7 C2 C1 121.76(17) . . ?
C4 C3 C2 120.2(2) . . ?
C4 C3 H3A 119.9 . . ?
C2 C3 H3A 119.9 . . ?
C5 C4 C3 120.3(2) . . ?
C5 C4 H4A 119.8 . . ?
C3 C4 H4A 119.8 . . ?
C4 C5 C6 120.01(18) . . ?
C4 C5 H5A 120.0 . . ?
C6 C5 H5A 120.0 . . ?
C5 C6 C7 120.08(19) . . ?
C5 C6 H6A 120.0 . . ?
C7 C6 H6A 120.0 . . ?
C2 C7 C6 119.81(19) . . ?
C2 C7 H7A 120.1 . . ?
C6 C7 H7A 120.1 . . ?
C12 C8 C9 103.69(13) . . ?
C12 C8 C13 113.94(15) . . ?
C9 C8 C13 112.09(15) . . ?
C12 C8 P 106.90(11) . . ?
C9 C8 P 105.30(11) . . ?
C13 C8 P 114.03(11) . . ?
C10 C9 C14 129.28(17) . . ?
C10 C9 C8 108.47(16) . . ?
C14 C9 C8 122.22(15) . . ?
C9 C10 C11 109.55(16) . . ?
C9 C10 C15 127.38(18) . . ?
C11 C10 C15 123.07(16) . . ?
C12 C11 C10 109.81(15) . . ?
C12 C11 C16 128.21(18) . . ?
C10 C11 C16 121.97(16) . . ?
C11 C12 C17 129.38(17) . . ?
C11 C12 C8 108.46(15) . . ?
C17 C12 C8 122.15(15) . . ?
C8 C13 H13A 109.5 . . ?
C8 C13 H13B 109.5 . . ?
H13A C13 H13B 109.5 . . ?
C8 C13 H13C 109.5 . . ?
H13A C13 H13C 109.5 . . ?
H13B C13 H13C 109.5 . . ?
C9 C14 H14A 109.5 . . ?
C9 C14 H14B 109.5 . . ?
H14A C14 H14B 109.5 . . ?
C9 C14 H14C 109.5 . . ?
H14A C14 H14C 109.5 . . ?
H14B C14 H14C 109.5 . . ?
C10 C15 H15A 109.5 . . ?
C10 C15 H15B 109.5 . . ?
H15A C15 H15B 109.5 . . ?
C10 C15 H15C 109.5 . . ?
H15A C15 H15C 109.5 . . ?
H15B C15 H15C 109.5 . . ?
C11 C16 H16A 109.5 . . ?
C11 C16 H16B 109.5 . . ?
H16A C16 H16B 109.5 . . ?
C11 C16 H16C 109.5 . . ?
H16A C16 H16C 109.5 . . ?
H16B C16 H16C 109.5 . . ?
C12 C17 H17A 109.5 . . ?
C12 C17 H17B 109.5 . . ?
H17A C17 H17B 109.5 . . ?
C12 C17 H17C 109.5 . . ?
H17A C17 H17C 109.5 . . ?
H17B C17 H17C 109.5 . . ?
O2 C18 Mo 177.20(16) . . ?
O3 C19 Mo 175.61(15) . . ?
O4 C20 Mo 176.94(15) . . ?
O5 C21 Mo 174.35(15) . . ?
O6 C22 Mo 177.89(15) . . ?
C1 O1 P 69.96(8) . . ?
O1 P C1 49.68(7) . . ?
O1 P C8 104.44(7) . . ?
C1 P C8 107.98(8) . . ?
O1 P Mo 119.51(5) . . ?
C1 P Mo 125.61(6) . . ?
C8 P Mo 124.63(5) . . ?
C18 Mo C19 89.68(7) . . ?
C18 Mo C22 88.40(7) . . ?
C19 Mo C22 89.38(7) . . ?
C18 Mo C20 91.10(7) . . ?
C19 Mo C20 88.09(7) . . ?
C22 Mo C20 177.43(7) . . ?
C18 Mo C21 85.87(7) . . ?
C19 Mo C21 174.96(7) . . ?
C22 Mo C21 92.87(7) . . ?
C20 Mo C21 89.61(7) . . ?
C18 Mo P 174.55(5) . . ?
C19 Mo P 93.64(5) . . ?
C22 Mo P 87.32(5) . . ?
C20 Mo P 93.32(5) . . ?
C21 Mo P 90.97(5) . . ?

loop_
_geom_bond_atom_site_label_1
_geom_bond_atom_site_label_2
_geom_bond_distance
_geom_bond_site_symmetry_2
_geom_bond_publ_flag
C1 O1 1.465(2) . ?
C1 C2 1.485(2) . ?
C1 P 1.8056(17) . ?
C1 H1A 1.0000 . ?
C2 C3 1.387(3) . ?
C2 C7 1.392(3) . ?
C3 C4 1.387(3) . ?
C3 H3A 0.9500 . ?
C4 C5 1.378(3) . ?
C4 H4A 0.9500 . ?
C5 C6 1.384(3) . ?
C5 H5A 0.9500 . ?
C6 C7 1.394(3) . ?
C6 H6A 0.9500 . ?
C7 H7A 0.9500 . ?
C8 C12 1.511(2) . ?
C8 C9 1.516(2) . ?
C8 C13 1.532(2) . ?
C8 P 1.8557(17) . ?
C9 C10 1.350(2) . ?
C9 C14 1.493(3) . ?
C10 C11 1.471(3) . ?
C10 C15 1.504(3) . ?
C11 C12 1.350(2) . ?
C11 C16 1.500(2) . ?
C12 C17 1.498(3) . ?
C13 H13A 0.9800 . ?
C13 H13B 0.9800 . ?
C13 H13C 0.9800 . ?
C14 H14A 0.9800 . ?
C14 H14B 0.9800 . ?
C14 H14C 0.9800 . ?
C15 H15A 0.9800 . ?
C15 H15B 0.9800 . ?
C15 H15C 0.9800 . ?
C16 H16A 0.9800 . ?
C16 H16B 0.9800 . ?
C16 H16C 0.9800 . ?
C17 H17A 0.9800 . ?
C17 H17B 0.9800 . ?
C17 H17C 0.9800 . ?
C18 O2 1.141(2) . ?
C18 Mo 2.0145(18) . ?
C19 O3 1.140(2) . ?
C19 Mo 2.0494(19) . ?
C20 O4 1.138(2) . ?
C20 Mo 2.064(2) . ?
C21 O5 1.132(2) . ?
C21 Mo 2.0682(19) . ?
C22 O6 1.140(2) . ?
C22 Mo 2.051(2) . ?
O1 P 1.6706(12) . ?
P Mo 2.4770(4) . ?
